data_4504302
loop_
_publ_author_name
'Alam, Md. Akhtarul'
'Koner, Rik Rani'
'Das, Amrita'
'Nethaji, Munirathinum'
'Ray, Manabendra'

_publ_section_title
;
 Rationalizing the Effects of Amino Acid Side Chain, Pyridine, and
 Imidazole on the Assembly and Reversible Disassembly of a Octanuclear
 Cu(II) Complex
;
_journal_issue 9
_journal_name_full 'Crystal Growth &amp; Design'
_journal_page_first 1818
_journal_paper_doi 10.1021/cg070250s
_journal_volume 7
_journal_year 2007
_chemical_absolute_configuration syn
_chemical_compound_source Synthesis
_chemical_formula_moiety 'C26 H25 Cu N3 O4'
_chemical_formula_sum 'C26 H25 Cu N3 O4'
_chemical_formula_weight 507.04
_chemical_name_common SaltyrCu
_space_group_IT_number 19
_symmetry_cell_setting orthorhombic
_symmetry_Int_Tables_number 19
_symmetry_space_group_name_Hall 'P 2ac 2ab'
_symmetry_space_group_name_H-M 'P 21 21 21'
_atom_sites_solution_hydrogens geom
_atom_sites_solution_primary direct
_atom_sites_solution_secondary difmap
_audit_creation_method SHELXL-97
_cell_angle_alpha 90.00
_cell_angle_beta 90.00
_cell_angle_gamma 90.00
_cell_formula_units_Z 4
_cell_length_a 9.2596(4)
_cell_length_b 9.7379(4)
_cell_length_c 26.6724(14)
_cell_measurement_reflns_used 4284
_cell_measurement_temperature 298(2)
_cell_measurement_theta_max 17.24
_cell_measurement_theta_min 2.59
_cell_volume 2405.03(19)
_computing_cell_refinement 'Bruker SMART'
_computing_data_collection 'Bruker SMART'
_computing_data_reduction 'Bruker SAINT'
_computing_molecular_graphics 'Bruker SHELXTL'
_computing_publication_material 'Bruker SHELXTL'
_computing_structure_refinement 'SHELXL-97 (Sheldrick, 1997)'
_computing_structure_solution 'SHELXS-97 (Sheldrick, 1990)'
_diffrn_ambient_temperature 298(2)
_diffrn_measured_fraction_theta_full 0.999
_diffrn_measured_fraction_theta_max 0.999
_diffrn_measurement_device_type 'CCD area detector'
_diffrn_measurement_method 'phi and omega scans'
_diffrn_radiation_monochromator graphite
_diffrn_radiation_type MoK\a
_diffrn_radiation_wavelength 0.71073
_diffrn_reflns_av_R_equivalents 0.0493
_diffrn_reflns_av_sigmaI/netI 0.0493
_diffrn_reflns_limit_h_max 10
_diffrn_reflns_limit_h_min -10
_diffrn_reflns_limit_k_max 11
_diffrn_reflns_limit_k_min -11
_diffrn_reflns_limit_l_max 31
_diffrn_reflns_limit_l_min -27
_diffrn_reflns_number 23040
_diffrn_reflns_theta_full 24.46
_diffrn_reflns_theta_max 24.46
_diffrn_reflns_theta_min 2.23
_diffrn_source 'fine-focus sealed tube'
_exptl_absorpt_coefficient_mu 0.945
_exptl_absorpt_correction_type none
_exptl_crystal_colour green
_exptl_crystal_density_diffrn 1.400
_exptl_crystal_density_meas 0
_exptl_crystal_density_method 'not measured'
_exptl_crystal_description Needle
_exptl_crystal_F_000 1052
_exptl_crystal_recrystallization_method Pyridine/Diethylether
_exptl_crystal_size_max 0.2
_exptl_crystal_size_mid 0.1
_exptl_crystal_size_min 0.1
_refine_diff_density_max 0.210
_refine_diff_density_min -0.207
_refine_diff_density_rms 0.039
_refine_ls_abs_structure_details 'Flack H D (1983), Acta Cryst. A39, 876-881'
_refine_ls_abs_structure_Flack 0.000(10)
_refine_ls_extinction_method none
_refine_ls_goodness_of_fit_ref 1.184
_refine_ls_hydrogen_treatment mixed
_refine_ls_matrix_type full
_refine_ls_number_parameters 323
_refine_ls_number_reflns 3979
_refine_ls_number_restraints 0
_refine_ls_restrained_S_all 1.184
_refine_ls_R_factor_all 0.0456
_refine_ls_R_factor_gt 0.0314
_refine_ls_shift/su_max 0.039
_refine_ls_shift/su_mean 0.004
_refine_ls_structure_factor_coef Fsqd
_refine_ls_weighting_details 'calc w=1/[\s^2^(Fo^2^)+(0.0000P)^2^+0.0000P] where P=(Fo^2^+2Fc^2^)/3'
_refine_ls_weighting_scheme calc
_refine_ls_wR_factor_gt 0.0497
_refine_ls_wR_factor_ref 0.0513
_reflns_number_gt 3175
_reflns_number_total 3979
_reflns_threshold_expression >2sigma(I)
_cod_data_source_file cg070250ssi20070625_105829.cif
_cod_data_source_block trial
_cod_database_code 4504302

loop_
_symmetry_equiv_pos_as_xyz
'x, y, z'
'-x+1/2, -y, z+1/2'
'-x, y+1/2, -z+1/2'
'x+1/2, -y+1/2, -z'

loop_
_atom_site_label
_atom_site_type_symbol
_atom_site_fract_x
_atom_site_fract_y
_atom_site_fract_z
_atom_site_U_iso_or_equiv
_atom_site_adp_type
_atom_site_occupancy
_atom_site_symmetry_multiplicity
_atom_site_calc_flag
_atom_site_refinement_flags
Cu1 Cu 0.59351(3) 0.05925(3) 0.138958(13) 0.04217(11) Uani 1 1 d .
O1 O 0.51196(19) 0.19286(17) 0.18309(7) 0.0454(5) Uani 1 1 d .
C1 C 0.3818(3) 0.1780(3) 0.20280(9) 0.0361(7) Uani 1 1 d .
C6 C 0.3322(3) 0.0527(3) 0.22153(9) 0.0383(7) Uani 1 1 d .
C5 C 0.1970(3) 0.0446(4) 0.24285(10) 0.0606(9) Uani 1 1 d .
H5 H 0.1643 -0.0395 0.2549 0.073 Uiso 1 1 calc R
C3 C 0.1564(3) 0.2812(4) 0.22870(12) 0.0597(9) Uani 1 1 d .
H3 H 0.0981 0.3586 0.2316 0.072 Uiso 1 1 calc R
C4 C 0.1096(4) 0.1572(4) 0.24675(12) 0.0707(10) Uani 1 1 d .
H4 H 0.0190 0.1497 0.2616 0.085 Uiso 1 1 calc R
C2 C 0.2895(3) 0.2908(3) 0.20624(10) 0.0466(8) Uani 1 1 d .
H2 H 0.3188 0.3747 0.1930 0.056 Uiso 1 1 calc R
C7 C 0.4289(3) -0.0699(3) 0.21897(9) 0.0447(7) Uani 1 1 d .
H7A H 0.5131 -0.0547 0.2399 0.054 Uiso 1 1 calc R
H7B H 0.3781 -0.1497 0.2318 0.054 Uiso 1 1 calc R
N1 N 0.4751(2) -0.0961(2) 0.16692(8) 0.0315(6) Uani 1 1 d .
C8 C 0.5560(3) -0.2271(2) 0.15943(10) 0.0347(7) Uani 1 1 d .
H8 H 0.6190 -0.2379 0.1887 0.042 Uiso 1 1 calc R
C9 C 0.6553(3) -0.2116(3) 0.11407(11) 0.0395(8) Uani 1 1 d .
O3 O 0.71027(19) -0.31378(19) 0.09475(7) 0.0506(6) Uani 1 1 d .
O2 O 0.67998(19) -0.08858(19) 0.09972(7) 0.0502(5) Uani 1 1 d .
C13 C 0.0703(3) -0.2799(3) 0.12185(11) 0.0429(8) Uani 1 1 d .
H13 H -0.0158 -0.2600 0.1383 0.051 Uiso 1 1 calc R
C14 C 0.0747(3) -0.2843(3) 0.07052(11) 0.0400(7) Uani 1 1 d .
C11 C 0.3241(3) -0.3341(2) 0.12664(11) 0.0370(7) Uani 1 1 d .
C12 C 0.1937(3) -0.3051(3) 0.14890(11) 0.0454(8) Uani 1 1 d .
H12 H 0.1888 -0.3025 0.1837 0.054 Uiso 1 1 calc R
C15 C 0.2048(3) -0.3106(3) 0.04695(11) 0.0490(8) Uani 1 1 d .
H15 H 0.2096 -0.3119 0.0121 0.059 Uiso 1 1 calc R
C16 C 0.3273(3) -0.3348(3) 0.07488(12) 0.0449(8) Uani 1 1 d .
H16 H 0.4141 -0.3520 0.0585 0.054 Uiso 1 1 calc R
O4 O -0.0428(3) -0.2610(3) 0.04073(10) 0.0658(8) Uani 1 1 d .
C10 C 0.4585(3) -0.3536(3) 0.15811(14) 0.0453(9) Uani 1 1 d .
N3 N 0.7734(2) 0.1750(2) 0.13050(8) 0.0418(6) Uani 1 1 d .
C26 C 0.7699(3) 0.3107(3) 0.13903(11) 0.0465(7) Uani 1 1 d .
H26 H 0.6848 0.3492 0.1511 0.056 Uiso 1 1 calc R
C22 C 0.8977(3) 0.1241(3) 0.11449(11) 0.0558(8) Uani 1 1 d .
H22 H 0.9026 0.0303 0.1081 0.067 Uiso 1 1 calc R
N2 N 0.4525(2) 0.1270(2) 0.07340(9) 0.0451(6) Uani 1 1 d .
C17 C 0.4040(3) 0.0392(3) 0.03924(11) 0.0550(8) Uani 1 1 d .
H17 H 0.4345 -0.0516 0.0413 0.066 Uiso 1 1 calc R
C21 C 0.4085(3) 0.2565(3) 0.06871(11) 0.0498(8) Uani 1 1 d .
H21 H 0.4402 0.3201 0.0923 0.060 Uiso 1 1 calc R
C20 C 0.3195(4) 0.3014(3) 0.03124(13) 0.0617(9) Uani 1 1 d .
H20 H 0.2932 0.3934 0.0292 0.074 Uiso 1 1 calc R
C25 C 0.8861(3) 0.3955(3) 0.13072(10) 0.0519(8) Uani 1 1 d .
H25 H 0.8782 0.4895 0.1362 0.062 Uiso 1 1 calc R
C24 C 1.0128(3) 0.3410(3) 0.11441(11) 0.0580(9) Uani 1 1 d .
H24 H 1.0927 0.3967 0.1086 0.070 Uiso 1 1 calc R
C23 C 1.0198(3) 0.2014(3) 0.10667(12) 0.0644(10) Uani 1 1 d .
H23 H 1.1055 0.1602 0.0964 0.077 Uiso 1 1 calc R
C18 C 0.3120(4) 0.0738(4) 0.00127(12) 0.0715(10) Uani 1 1 d .
H18 H 0.2786 0.0078 -0.0211 0.086 Uiso 1 1 calc R
C19 C 0.2701(4) 0.2089(4) -0.00299(13) 0.0725(11) Uani 1 1 d .
H19 H 0.2092 0.2366 -0.0288 0.087 Uiso 1 1 calc R
H101 H 0.407(2) -0.102(2) 0.1494(8) 0.014(7) Uiso 1 1 d .
H102 H -0.101(3) -0.269(3) 0.0547(10) 0.034(12) Uiso 1 1 d .
H104 H 0.506(2) -0.419(2) 0.1443(9) 0.030(7) Uiso 1 1 d .
H103 H 0.423(3) -0.375(2) 0.1924(9) 0.049(8) Uiso 1 1 d .

loop_
_atom_site_aniso_label
_atom_site_aniso_U_11
_atom_site_aniso_U_22
_atom_site_aniso_U_33
_atom_site_aniso_U_23
_atom_site_aniso_U_13
_atom_site_aniso_U_12
Cu1 0.03733(19) 0.03584(17) 0.0533(2) -0.00711(19) 0.01112(19) -0.0050(2)
O1 0.0346(11) 0.0428(12) 0.0588(13) -0.0152(11) 0.0112(10) -0.0058(10)
C1 0.0325(19) 0.0454(18) 0.0305(17) -0.0122(14) -0.0023(14) 0.0004(16)
C6 0.0352(16) 0.0487(18) 0.0309(16) -0.0007(16) 0.0066(13) 0.0068(18)
C5 0.057(2) 0.068(2) 0.057(2) 0.001(2) 0.0188(17) -0.005(2)
C3 0.042(2) 0.072(2) 0.065(2) -0.016(2) 0.0028(18) 0.0131(19)
C4 0.044(2) 0.093(3) 0.075(3) -0.011(2) 0.024(2) 0.007(2)
C2 0.044(2) 0.048(2) 0.048(2) -0.0051(16) -0.0026(16) 0.0059(17)
C7 0.0513(18) 0.0484(17) 0.0343(17) 0.0015(15) 0.0018(15) 0.0038(19)
N1 0.0256(14) 0.0339(15) 0.0350(16) -0.0008(11) -0.0018(12) 0.0050(11)
C8 0.0244(15) 0.0347(16) 0.0450(18) 0.0049(14) -0.0038(13) 0.0023(14)
C9 0.0219(16) 0.047(2) 0.049(2) -0.0087(17) -0.0073(14) 0.0010(16)
O3 0.0392(12) 0.0419(12) 0.0707(15) -0.0125(12) 0.0091(11) 0.0090(11)
O2 0.0505(12) 0.0351(12) 0.0649(14) -0.0066(11) 0.0245(10) -0.0059(11)
C13 0.0306(19) 0.0514(18) 0.047(2) -0.0061(15) 0.0076(15) -0.0024(16)
C14 0.0274(17) 0.0418(17) 0.051(2) -0.0007(15) -0.0035(17) -0.0068(16)
C11 0.0317(17) 0.0269(15) 0.052(2) -0.0001(15) -0.0009(15) -0.0072(14)
C12 0.0419(18) 0.0531(19) 0.0411(19) -0.0018(16) 0.0047(16) -0.0120(16)
C15 0.0428(19) 0.065(2) 0.0394(19) -0.0044(18) 0.0045(17) -0.0104(18)
C16 0.0336(17) 0.0476(19) 0.053(2) -0.0095(17) 0.0046(17) -0.0021(15)
O4 0.0410(16) 0.101(2) 0.0559(17) 0.0014(15) 0.0002(15) -0.0020(15)
C10 0.041(2) 0.0363(19) 0.058(3) 0.0003(18) 0.0020(18) 0.0028(17)
N3 0.0354(14) 0.0351(14) 0.0550(17) -0.0014(14) 0.0100(13) 0.0002(12)
C26 0.0418(17) 0.0417(18) 0.056(2) -0.0038(19) 0.0071(17) -0.0055(15)
C22 0.0403(17) 0.0425(17) 0.085(2) -0.0020(15) 0.0221(19) -0.0076(18)
N2 0.0490(16) 0.0404(14) 0.0458(16) -0.0029(13) 0.0023(13) 0.0014(13)
C17 0.073(2) 0.0438(19) 0.048(2) -0.0059(16) 0.001(2) 0.003(2)
C21 0.0501(19) 0.0465(19) 0.053(2) -0.0049(16) 0.0010(19) -0.002(2)
C20 0.068(2) 0.049(2) 0.068(3) 0.004(2) 0.008(2) 0.0096(19)
C25 0.053(2) 0.0420(17) 0.061(2) -0.0025(15) 0.0039(18) -0.0112(17)
C24 0.042(2) 0.062(2) 0.070(2) -0.0025(19) 0.0059(18) -0.0209(19)
C23 0.0348(19) 0.057(2) 0.101(3) -0.003(2) 0.0150(18) -0.0005(18)
C18 0.093(3) 0.071(2) 0.051(2) -0.013(2) -0.021(2) 0.004(3)
C19 0.073(3) 0.098(3) 0.047(2) 0.010(2) -0.0087(19) 0.016(2)

loop_
_atom_type_symbol
_atom_type_description
_atom_type_scat_dispersion_real
_atom_type_scat_dispersion_imag
_atom_type_scat_source
C C 0.0033 0.0016 'International Tables Vol C Tables 4.2.6.8 and 6.1.1.4'
H H 0.0000 0.0000 'International Tables Vol C Tables 4.2.6.8 and 6.1.1.4'
N N 0.0061 0.0033 'International Tables Vol C Tables 4.2.6.8 and 6.1.1.4'
O O 0.0106 0.0060 'International Tables Vol C Tables 4.2.6.8 and 6.1.1.4'
Cu Cu 0.3201 1.2651 'International Tables Vol C Tables 4.2.6.8 and 6.1.1.4'

loop_
_geom_angle_atom_site_label_1
_geom_angle_atom_site_label_2
_geom_angle_atom_site_label_3
_geom_angle
O1 Cu1 O2 174.32(8)
O1 Cu1 N1 93.92(8)
O2 Cu1 N1 82.40(8)
O1 Cu1 N3 90.86(8)
O2 Cu1 N3 90.75(8)
N1 Cu1 N3 155.32(9)
O1 Cu1 N2 92.82(8)
O2 Cu1 N2 92.13(8)
N1 Cu1 N2 100.94(9)
N3 Cu1 N2 103.00(8)
C1 O1 Cu1 122.03(17)
O1 C1 C2 119.9(3)
O1 C1 C6 122.6(3)
C2 C1 C6 117.6(3)
C5 C6 C1 119.8(3)
C5 C6 C7 121.2(3)
C1 C6 C7 119.0(2)
C4 C5 C6 121.6(3)
C4 C5 H5 119.2
C6 C5 H5 119.2
C4 C3 C2 119.8(3)
C4 C3 H3 120.1
C2 C3 H3 120.1
C3 C4 C5 119.6(3)
C3 C4 H4 120.2
C5 C4 H4 120.2
C3 C2 C1 121.6(3)
C3 C2 H2 119.2
C1 C2 H2 119.2
N1 C7 C6 110.8(2)
N1 C7 H7A 109.5
C6 C7 H7A 109.5
N1 C7 H7B 109.5
C6 C7 H7B 109.5
H7A C7 H7B 108.1
C7 N1 C8 114.8(2)
C7 N1 Cu1 112.14(17)
C8 N1 Cu1 108.63(15)
C7 N1 H101 109.7(16)
C8 N1 H101 105.1(15)
Cu1 N1 H101 105.8(15)
N1 C8 C9 108.9(2)
N1 C8 C10 113.3(2)
C9 C8 C10 114.7(2)
N1 C8 H8 106.5
C9 C8 H8 106.5
C10 C8 H8 106.5
O3 C9 O2 123.9(3)
O3 C9 C8 120.0(3)
O2 C9 C8 116.0(3)
C9 O2 Cu1 117.20(18)
C12 C13 C14 119.6(3)
C12 C13 H13 120.2
C14 C13 H13 120.2
O4 C14 C13 123.5(3)
O4 C14 C15 117.4(3)
C13 C14 C15 119.1(3)
C12 C11 C16 116.8(3)
C12 C11 C10 120.6(3)
C16 C11 C10 122.4(3)
C13 C12 C11 122.7(3)
C13 C12 H12 118.6
C11 C12 H12 118.6
C16 C15 C14 120.2(3)
C16 C15 H15 119.9
C14 C15 H15 119.9
C15 C16 C11 121.5(3)
C15 C16 H16 119.3
C11 C16 H16 119.3
C14 O4 H102 108(3)
C11 C10 C8 113.5(2)
C11 C10 H104 106.1(16)
C8 C10 H104 107.6(15)
C11 C10 H103 105.6(15)
C8 C10 H103 109.8(15)
H104 C10 H103 114(2)
C22 N3 C26 116.4(2)
C22 N3 Cu1 122.91(19)
C26 N3 Cu1 120.61(19)
N3 C26 C25 123.0(3)
N3 C26 H26 118.5
C25 C26 H26 118.5
N3 C22 C23 124.0(3)
N3 C22 H22 118.0
C23 C22 H22 118.0
C17 N2 C21 116.2(3)
C17 N2 Cu1 122.26(19)
C21 N2 Cu1 121.4(2)
N2 C17 C18 124.1(3)
N2 C17 H17 117.9
C18 C17 H17 117.9
N2 C21 C20 123.8(3)
N2 C21 H21 118.1
C20 C21 H21 118.1
C19 C20 C21 118.8(3)
C19 C20 H20 120.6
C21 C20 H20 120.6
C24 C25 C26 119.5(3)
C24 C25 H25 120.2
C26 C25 H25 120.2
C25 C24 C23 118.3(3)
C25 C24 H24 120.8
C23 C24 H24 120.8
C22 C23 C24 118.6(3)
C22 C23 H23 120.7
C24 C23 H23 120.7
C17 C18 C19 118.2(3)
C17 C18 H18 120.9
C19 C18 H18 120.9
C20 C19 C18 118.8(3)
C20 C19 H19 120.6
C18 C19 H19 120.6

loop_
_geom_bond_atom_site_label_1
_geom_bond_atom_site_label_2
_geom_bond_distance
Cu1 O1 1.9101(18)
Cu1 O2 1.9516(18)
Cu1 N1 2.012(2)
Cu1 N3 2.024(2)
Cu1 N2 2.280(2)
O1 C1 1.323(3)
C1 C2 1.395(4)
C1 C6 1.396(4)
C6 C5 1.378(3)
C6 C7 1.494(3)
C5 C4 1.366(4)
C5 H5 0.9300
C3 C4 1.370(4)
C3 C2 1.374(4)
C3 H3 0.9300
C4 H4 0.9300
C2 H2 0.9300
C7 N1 1.475(3)
C7 H7A 0.9700
C7 H7B 0.9700
N1 C8 1.493(3)
N1 H101 0.790(19)
C8 C9 1.527(3)
C8 C10 1.527(3)
C8 H8 0.9800
C9 O3 1.231(3)
C9 O2 1.278(3)
C13 C12 1.373(3)
C13 C14 1.370(3)
C13 H13 0.9300
C14 O4 1.366(3)
C14 C15 1.382(3)
C11 C12 1.375(3)
C11 C16 1.381(4)
C11 C10 1.513(4)
C12 H12 0.9300
C15 C16 1.378(4)
C15 H15 0.9300
C16 H16 0.9300
O4 H102 0.66(2)
C10 H104 0.86(2)
C10 H103 0.99(2)
N3 C22 1.323(3)
N3 C26 1.342(3)
C26 C25 1.375(3)
C26 H26 0.9300
C22 C23 1.374(3)
C22 H22 0.9300
N2 C17 1.328(3)
N2 C21 1.331(3)
C17 C18 1.365(4)
C17 H17 0.9300
C21 C20 1.367(4)
C21 H21 0.9300
C20 C19 1.362(4)
C20 H20 0.9300
C25 C24 1.359(4)
C25 H25 0.9300
C24 C23 1.377(4)
C24 H24 0.9300
C23 H23 0.9300
C18 C19 1.377(4)
C18 H18 0.9300
C19 H19 0.9300
